data_7003523
loop_
_publ_author_name
'Mitra, Amitabha'
'Wang, Yuzhong'
'Parkin, Sean'
'Atwood, David'

_publ_section_title
;
 Halogen-containing tetrametallic aluminium alkoxides
;
_journal_issue 8
_journal_name_full 'Dalton Transactions'
_journal_page_first 1037
_journal_page_last 1042
_journal_paper_doi 10.1039/b716812h
_journal_year 2008
_chemical_formula_sum 'C12 H30 Al4 Br6 O6'
_chemical_formula_weight 857.74
_chemical_name_systematic
;
?
;
_space_group_IT_number 14
_symmetry_cell_setting monoclinic
_symmetry_space_group_name_Hall '-P 2yn'
_symmetry_space_group_name_H-M 'P 1 21/n 1'
_atom_sites_solution_hydrogens geom
_atom_sites_solution_primary direct
_atom_sites_solution_secondary difmap
_audit_creation_method SHELXL-97
_cell_angle_alpha 90.00
_cell_angle_beta 90.2588(6)
_cell_angle_gamma 90.00
_cell_formula_units_Z 4
_cell_length_a 14.3134(2)
_cell_length_b 11.7178(2)
_cell_length_c 17.0046(3)
_cell_measurement_reflns_used 6821
_cell_measurement_temperature 90.0(2)
_cell_measurement_theta_max 27.5
_cell_measurement_theta_min 1.00
_cell_volume 2852.01(8)
_computing_cell_refinement 'Collect (Nonius, 1998)'
_computing_data_collection 'Collect (Nonius, 1998)'
_computing_data_reduction 'Denzo-SMN (Nonius, 1998)'
_computing_molecular_graphics 'XP in SHELXTL (Sheldrick, 1995)'
_computing_publication_material
;
SHELX97-2 (Sheldrick, 1997) and local procedures'
;
_computing_structure_refinement 'SHELXL-97 (Sheldrick, 1997)'
_computing_structure_solution 'SHELXS-97 (Sheldrick, 1990)'
_diffrn_ambient_temperature 90.0(2)
_diffrn_detector_area_resol_mean 18
_diffrn_measured_fraction_theta_full 1.000
_diffrn_measured_fraction_theta_max 1.000
_diffrn_measurement_device_type 'Nonius KappaCCD diffractometer'
_diffrn_measurement_method '\w scans at \c = 55\%'
_diffrn_radiation_monochromator graphite
_diffrn_radiation_source 'fine-focus sealed tube'
_diffrn_radiation_type MoK\a
_diffrn_radiation_wavelength 0.71073
_diffrn_reflns_av_R_equivalents 0.0470
_diffrn_reflns_av_sigmaI/netI 0.0596
_diffrn_reflns_limit_h_max 18
_diffrn_reflns_limit_h_min -18
_diffrn_reflns_limit_k_max 15
_diffrn_reflns_limit_k_min -14
_diffrn_reflns_limit_l_max 22
_diffrn_reflns_limit_l_min -21
_diffrn_reflns_number 12649
_diffrn_reflns_theta_full 27.48
_diffrn_reflns_theta_max 27.48
_diffrn_reflns_theta_min 1.86
_exptl_absorpt_coefficient_mu 8.593
_exptl_absorpt_correction_T_max 0.2783
_exptl_absorpt_correction_T_min 0.2225
_exptl_absorpt_correction_type multi-scan
_exptl_absorpt_process_details 'Scalepack (Otwinowski &amp; Minor, 1997)'
_exptl_crystal_colour colourless
_exptl_crystal_density_diffrn 1.998
_exptl_crystal_density_method 'not measured'
_exptl_crystal_description block
_exptl_crystal_F_000 1648
_exptl_crystal_size_max 0.25
_exptl_crystal_size_mid 0.22
_exptl_crystal_size_min 0.20
_refine_diff_density_max 0.762
_refine_diff_density_min -0.647
_refine_diff_density_rms 0.128
_refine_ls_extinction_method none
_refine_ls_goodness_of_fit_ref 1.016
_refine_ls_hydrogen_treatment constr
_refine_ls_matrix_type full
_refine_ls_number_parameters 259
_refine_ls_number_reflns 6533
_refine_ls_number_restraints 0
_refine_ls_restrained_S_all 1.016
_refine_ls_R_factor_all 0.0660
_refine_ls_R_factor_gt 0.0340
_refine_ls_shift/su_max 0.033
_refine_ls_shift/su_mean 0.001
_refine_ls_structure_factor_coef Fsqd
_refine_ls_weighting_details 'calc w=1/[\s^2^(Fo^2^)+(0.0302P)^2^+0.4555P] where P=(Fo^2^+2Fc^2^)/3'
_refine_ls_weighting_scheme calc
_refine_ls_wR_factor_gt 0.0650
_refine_ls_wR_factor_ref 0.0729
_reflns_number_gt 4643
_reflns_number_total 6533
_reflns_threshold_expression &gt;2\s(I)
_cod_data_source_file b716812h.txt
_cod_data_source_block k05036
_cod_original_sg_symbol_H-M 'P 21/n'
_cod_database_code 7003523

loop_
_symmetry_equiv_pos_as_xyz
'x, y, z'
'-x+1/2, y+1/2, -z+1/2'
'-x, -y, -z'
'x-1/2, -y-1/2, z-1/2'

loop_
_atom_site_label
_atom_site_type_symbol
_atom_site_fract_x
_atom_site_fract_y
_atom_site_fract_z
_atom_site_U_iso_or_equiv
_atom_site_adp_type
_atom_site_occupancy
_atom_site_symmetry_multiplicity
_atom_site_calc_flag
_atom_site_refinement_flags
_atom_site_disorder_assembly
_atom_site_disorder_group
Al1 Al 0.51026(7) 0.70041(9) 0.24558(6) 0.0121(2) Uani 1 1 d . . .
Al2 Al 0.54118(7) 0.77956(9) 0.09041(6) 0.0157(2) Uani 1 1 d . . .
Al3 Al 0.40260(7) 0.50268(9) 0.27564(6) 0.0156(2) Uani 1 1 d . . .
Al4 Al 0.58911(8) 0.83390(9) 0.36740(6) 0.0190(3) Uani 1 1 d . . .
O1 O 0.49221(15) 0.82995(19) 0.17955(13) 0.0134(5) Uani 1 1 d . . .
O2 O 0.56228(15) 0.65422(19) 0.14752(13) 0.0139(5) Uani 1 1 d . . .
O3 O 0.38920(15) 0.63783(19) 0.22965(13) 0.0141(5) Uani 1 1 d . . .
O4 O 0.51802(15) 0.55286(19) 0.29344(13) 0.0148(5) Uani 1 1 d . . .
O5 O 0.47772(16) 0.78275(19) 0.33799(13) 0.0158(5) Uani 1 1 d . . .
O6 O 0.62819(15) 0.74778(19) 0.28765(13) 0.0148(5) Uani 1 1 d . . .
C1 C 0.4406(2) 0.9343(3) 0.1924(2) 0.0223(9) Uani 1 1 d . . .
H1A H 0.4469 0.9570 0.2483 0.027 Uiso 1 1 calc R . .
H1B H 0.3736 0.9204 0.1815 0.027 Uiso 1 1 calc R . .
C2 C 0.4741(3) 1.0294(3) 0.1415(2) 0.0310(10) Uani 1 1 d . . .
H2A H 0.5397 1.0457 0.1537 0.047 Uiso 1 1 calc R . .
H2B H 0.4364 1.0977 0.1512 0.047 Uiso 1 1 calc R . .
H2C H 0.4682 1.0072 0.0861 0.047 Uiso 1 1 calc R . .
C3 C 0.5932(3) 0.5429(3) 0.1225(2) 0.0264(9) Uani 1 1 d . . .
H3A H 0.5381 0.4930 0.1146 0.032 Uiso 1 1 calc R . .
H3B H 0.6325 0.5087 0.1644 0.032 Uiso 1 1 calc R . .
C4 C 0.6484(3) 0.5486(3) 0.0473(2) 0.0286(10) Uani 1 1 d . . .
H4A H 0.6101 0.5839 0.0060 0.043 Uiso 1 1 calc R . .
H4B H 0.6661 0.4713 0.0312 0.043 Uiso 1 1 calc R . .
H4C H 0.7048 0.5944 0.0558 0.043 Uiso 1 1 calc R . .
C5 C 0.3116(3) 0.6798(4) 0.1836(3) 0.0385(12) Uani 1 1 d . . .
H5A H 0.3292 0.6783 0.1273 0.046 Uiso 1 1 calc R . .
H5B H 0.2998 0.7603 0.1981 0.046 Uiso 1 1 calc R . .
C6 C 0.2251(2) 0.6148(3) 0.1935(2) 0.0329(10) Uani 1 1 d . . .
H6A H 0.2353 0.5355 0.1774 0.049 Uiso 1 1 calc R . .
H6B H 0.1757 0.6486 0.1610 0.049 Uiso 1 1 calc R . .
H6C H 0.2064 0.6168 0.2489 0.049 Uiso 1 1 calc R . .
C7 C 0.5916(3) 0.5055(3) 0.3414(2) 0.0292(10) Uani 1 1 d . . .
H7A H 0.6011 0.5549 0.3880 0.035 Uiso 1 1 calc R . .
H7B H 0.6504 0.5054 0.3109 0.035 Uiso 1 1 calc R . .
C8 C 0.5713(3) 0.3866(4) 0.3683(3) 0.0407(12) Uani 1 1 d . . .
H8A H 0.5138 0.3863 0.3994 0.061 Uiso 1 1 calc R . .
H8B H 0.6233 0.3589 0.4008 0.061 Uiso 1 1 calc R . .
H8C H 0.5635 0.3367 0.3225 0.061 Uiso 1 1 calc R . .
C9 C 0.3861(3) 0.7948(4) 0.3744(3) 0.0355(11) Uani 1 1 d . . .
H9A H 0.3675 0.7208 0.3977 0.043 Uiso 1 1 calc R . .
H9B H 0.3395 0.8149 0.3335 0.043 Uiso 1 1 calc R . .
C10 C 0.3859(3) 0.8838(4) 0.4365(2) 0.0407(12) Uani 1 1 d . . .
H10A H 0.4281 0.8610 0.4792 0.061 Uiso 1 1 calc R . .
H10B H 0.3225 0.8927 0.4571 0.061 Uiso 1 1 calc R . .
H10C H 0.4070 0.9564 0.4142 0.061 Uiso 1 1 calc R . .
C11 C 0.7195(2) 0.7477(3) 0.2535(2) 0.0242(9) Uani 1 1 d . . .
H11A H 0.7282 0.8188 0.2231 0.029 Uiso 1 1 calc R . .
H11B H 0.7247 0.6826 0.2166 0.029 Uiso 1 1 calc R . .
C12 C 0.7954(3) 0.7387(3) 0.3143(2) 0.0278(9) Uani 1 1 d . . .
H12A H 0.7929 0.8052 0.3492 0.042 Uiso 1 1 calc R . .
H12B H 0.8563 0.7359 0.2883 0.042 Uiso 1 1 calc R . .
H12C H 0.7865 0.6690 0.3453 0.042 Uiso 1 1 calc R . .
Br1 Br 0.67141(3) 0.87132(4) 0.04853(2) 0.02916(11) Uani 1 1 d . . .
Br2 Br 0.43487(3) 0.75692(3) -0.00702(2) 0.02573(10) Uani 1 1 d . . .
Br3 Br 0.39120(3) 0.35422(3) 0.19031(2) 0.02934(11) Uani 1 1 d . . .
Br4 Br 0.31534(3) 0.47641(3) 0.38483(2) 0.02427(10) Uani 1 1 d . . .
Br5 Br 0.63469(3) 0.77984(4) 0.48891(2) 0.03197(11) Uani 1 1 d . . .
Br6 Br 0.61721(3) 1.02171(3) 0.34335(2) 0.02997(11) Uani 1 1 d . . .

loop_
_atom_site_aniso_label
_atom_site_aniso_U_11
_atom_site_aniso_U_22
_atom_site_aniso_U_33
_atom_site_aniso_U_23
_atom_site_aniso_U_13
_atom_site_aniso_U_12
Al1 0.0116(5) 0.0130(6) 0.0117(5) 0.0006(4) 0.0009(4) 0.0007(4)
Al2 0.0152(5) 0.0201(6) 0.0119(5) 0.0043(5) 0.0009(5) -0.0021(5)
Al3 0.0143(5) 0.0152(6) 0.0173(6) 0.0023(5) 0.0020(5) -0.0004(5)
Al4 0.0236(6) 0.0183(6) 0.0150(6) -0.0001(5) -0.0004(5) -0.0015(5)
O1 0.0147(12) 0.0118(13) 0.0136(12) 0.0025(10) 0.0001(10) 0.0026(10)
O2 0.0151(12) 0.0135(13) 0.0130(12) -0.0016(10) 0.0033(10) 0.0012(10)
O3 0.0112(12) 0.0153(13) 0.0157(13) 0.0044(11) -0.0003(10) -0.0005(10)
O4 0.0132(12) 0.0145(13) 0.0167(13) 0.0042(11) 0.0004(10) 0.0020(10)
O5 0.0182(13) 0.0162(13) 0.0131(12) -0.0014(10) 0.0062(10) 0.0012(11)
O6 0.0109(12) 0.0199(13) 0.0136(12) 0.0006(11) -0.0002(10) -0.0009(11)
C1 0.019(2) 0.016(2) 0.032(2) 0.0002(17) -0.0009(17) 0.0032(16)
C2 0.045(3) 0.017(2) 0.031(2) 0.0047(19) 0.005(2) 0.0064(19)
C3 0.031(2) 0.022(2) 0.027(2) -0.0045(18) 0.0102(19) 0.0045(18)
C4 0.031(2) 0.028(2) 0.026(2) -0.0034(19) 0.0081(19) 0.0030(19)
C5 0.0127(19) 0.054(3) 0.049(3) 0.029(2) -0.0103(19) -0.004(2)
C6 0.019(2) 0.032(2) 0.047(3) 0.009(2) -0.014(2) -0.0017(19)
C7 0.022(2) 0.029(2) 0.037(3) 0.0090(19) -0.0106(19) 0.0004(18)
C8 0.023(2) 0.040(3) 0.059(3) 0.027(2) -0.003(2) 0.008(2)
C9 0.031(2) 0.034(3) 0.042(3) -0.010(2) 0.027(2) -0.002(2)
C10 0.041(3) 0.052(3) 0.030(2) -0.015(2) 0.013(2) 0.010(2)
C11 0.0114(17) 0.037(2) 0.024(2) 0.0028(19) 0.0009(16) -0.0020(17)
C12 0.019(2) 0.033(2) 0.032(2) -0.002(2) -0.0082(18) -0.0010(18)
Br1 0.0192(2) 0.0395(3) 0.0288(2) 0.0139(2) 0.00285(17) -0.00814(18)
Br2 0.0257(2) 0.0325(2) 0.0189(2) 0.00393(18) -0.00728(17) -0.00469(18)
Br3 0.0340(2) 0.0187(2) 0.0354(2) -0.00662(18) 0.00660(19) -0.00437(18)
Br4 0.01995(19) 0.0303(2) 0.0226(2) 0.00736(18) 0.00489(16) -0.00333(17)
Br5 0.0440(3) 0.0360(3) 0.0159(2) 0.00255(18) -0.00666(19) -0.0002(2)
Br6 0.0413(3) 0.0203(2) 0.0283(2) 0.00070(18) -0.00401(19) -0.00952(19)

loop_
_atom_type_symbol
_atom_type_description
_atom_type_scat_dispersion_real
_atom_type_scat_dispersion_imag
_atom_type_scat_source
C C 0.0033 0.0016 'International Tables Vol C Tables 4.2.6.8 and 6.1.1.4'
H H 0.0000 0.0000 'International Tables Vol C Tables 4.2.6.8 and 6.1.1.4'
Al Al 0.0645 0.0514 'International Tables Vol C Tables 4.2.6.8 and 6.1.1.4'
O O 0.0106 0.0060 'International Tables Vol C Tables 4.2.6.8 and 6.1.1.4'
Br Br -0.2901 2.4595 'International Tables Vol C Tables 4.2.6.8 and 6.1.1.4'

loop_
_geom_angle_atom_site_label_1
_geom_angle_atom_site_label_2
_geom_angle_atom_site_label_3
_geom_angle
_geom_angle_site_symmetry_1
_geom_angle_site_symmetry_3
_geom_angle_publ_flag
O3 Al1 O5 94.99(11) . . ?
O3 Al1 O1 95.87(10) . . ?
O5 Al1 O1 92.85(10) . . ?
O3 Al1 O2 97.19(10) . . ?
O5 Al1 O2 164.43(11) . . ?
O1 Al1 O2 76.31(10) . . ?
O3 Al1 O6 165.50(11) . . ?
O5 Al1 O6 76.29(10) . . ?
O1 Al1 O6 96.11(11) . . ?
O2 Al1 O6 93.55(10) . . ?
O3 Al1 O4 76.30(10) . . ?
O5 Al1 O4 96.93(10) . . ?
O1 Al1 O4 167.93(11) . . ?
O2 Al1 O4 95.35(10) . . ?
O6 Al1 O4 93.07(10) . . ?
O3 Al1 Al4 132.76(8) . . ?
O5 Al1 Al4 38.09(7) . . ?
O1 Al1 Al4 92.51(8) . . ?
O2 Al1 Al4 129.90(8) . . ?
O6 Al1 Al4 38.42(7) . . ?
O4 Al1 Al4 99.55(8) . . ?
O3 Al1 Al3 38.08(7) . . ?
O5 Al1 Al3 97.49(8) . . ?
O1 Al1 Al3 133.33(8) . . ?
O2 Al1 Al3 98.08(8) . . ?
O6 Al1 Al3 130.56(8) . . ?
O4 Al1 Al3 38.22(7) . . ?
Al4 Al1 Al3 122.44(5) . . ?
O3 Al1 Al2 98.03(8) . . ?
O5 Al1 Al2 129.99(8) . . ?
O1 Al1 Al2 37.97(7) . . ?
O2 Al1 Al2 38.35(7) . . ?
O6 Al1 Al2 96.44(8) . . ?
O4 Al1 Al2 133.05(8) . . ?
Al4 Al1 Al2 115.97(5) . . ?
Al3 Al1 Al2 121.57(5) . . ?
O1 Al2 O2 82.85(11) . . ?
O1 Al2 Br2 113.46(9) . . ?
O2 Al2 Br2 114.45(9) . . ?
O1 Al2 Br1 116.02(9) . . ?
O2 Al2 Br1 115.03(9) . . ?
Br2 Al2 Br1 112.14(4) . . ?
O1 Al2 Al1 41.35(8) . . ?
O2 Al2 Al1 41.51(7) . . ?
Br2 Al2 Al1 122.46(5) . . ?
Br1 Al2 Al1 125.40(5) . . ?
O3 Al3 O4 83.02(11) . . ?
O3 Al3 Br4 115.06(8) . . ?
O4 Al3 Br4 114.90(9) . . ?
O3 Al3 Br3 113.23(9) . . ?
O4 Al3 Br3 115.22(9) . . ?
Br4 Al3 Br3 112.44(5) . . ?
O3 Al3 Al1 41.27(7) . . ?
O4 Al3 Al1 41.75(8) . . ?
Br4 Al3 Al1 124.22(5) . . ?
Br3 Al3 Al1 123.32(5) . . ?
O5 Al4 O6 83.04(11) . . ?
O5 Al4 Br5 114.81(9) . . ?
O6 Al4 Br5 116.59(9) . . ?
O5 Al4 Br6 115.84(9) . . ?
O6 Al4 Br6 110.77(9) . . ?
Br5 Al4 Br6 112.70(5) . . ?
O5 Al4 Al1 41.47(8) . . ?
O6 Al4 Al1 41.82(8) . . ?
Br5 Al4 Al1 128.98(5) . . ?
Br6 Al4 Al1 118.29(5) . . ?
C1 O1 Al2 127.9(2) . . ?
C1 O1 Al1 130.8(2) . . ?
Al2 O1 Al1 100.68(11) . . ?
C3 O2 Al2 129.4(2) . . ?
C3 O2 Al1 129.5(2) . . ?
Al2 O2 Al1 100.15(11) . . ?
C5 O3 Al3 128.6(2) . . ?
C5 O3 Al1 130.2(2) . . ?
Al3 O3 Al1 100.65(11) . . ?
C7 O4 Al3 130.2(2) . . ?
C7 O4 Al1 129.0(2) . . ?
Al3 O4 Al1 100.03(11) . . ?
C9 O5 Al4 131.0(2) . . ?
C9 O5 Al1 128.5(2) . . ?
Al4 O5 Al1 100.44(11) . . ?
C11 O6 Al4 126.8(2) . . ?
C11 O6 Al1 130.8(2) . . ?
Al4 O6 Al1 99.75(11) . . ?
O1 C1 C2 112.3(3) . . ?
O1 C1 H1A 109.2 . . ?
C2 C1 H1A 109.2 . . ?
O1 C1 H1B 109.2 . . ?
C2 C1 H1B 109.2 . . ?
H1A C1 H1B 107.9 . . ?
C1 C2 H2A 109.5 . . ?
C1 C2 H2B 109.5 . . ?
H2A C2 H2B 109.5 . . ?
C1 C2 H2C 109.5 . . ?
H2A C2 H2C 109.5 . . ?
H2B C2 H2C 109.5 . . ?
O2 C3 C4 111.9(3) . . ?
O2 C3 H3A 109.2 . . ?
C4 C3 H3A 109.2 . . ?
O2 C3 H3B 109.2 . . ?
C4 C3 H3B 109.2 . . ?
H3A C3 H3B 107.9 . . ?
C3 C4 H4A 109.5 . . ?
C3 C4 H4B 109.5 . . ?
H4A C4 H4B 109.5 . . ?
C3 C4 H4C 109.5 . . ?
H4A C4 H4C 109.5 . . ?
H4B C4 H4C 109.5 . . ?
O3 C5 C6 114.2(3) . . ?
O3 C5 H5A 108.7 . . ?
C6 C5 H5A 108.7 . . ?
O3 C5 H5B 108.7 . . ?
C6 C5 H5B 108.7 . . ?
H5A C5 H5B 107.6 . . ?
C5 C6 H6A 109.5 . . ?
C5 C6 H6B 109.5 . . ?
H6A C6 H6B 109.5 . . ?
C5 C6 H6C 109.5 . . ?
H6A C6 H6C 109.5 . . ?
H6B C6 H6C 109.5 . . ?
O4 C7 C8 113.0(3) . . ?
O4 C7 H7A 109.0 . . ?
C8 C7 H7A 109.0 . . ?
O4 C7 H7B 109.0 . . ?
C8 C7 H7B 109.0 . . ?
H7A C7 H7B 107.8 . . ?
C7 C8 H8A 109.5 . . ?
C7 C8 H8B 109.5 . . ?
H8A C8 H8B 109.5 . . ?
C7 C8 H8C 109.5 . . ?
H8A C8 H8C 109.5 . . ?
H8B C8 H8C 109.5 . . ?
O5 C9 C10 112.0(3) . . ?
O5 C9 H9A 109.2 . . ?
C10 C9 H9A 109.2 . . ?
O5 C9 H9B 109.2 . . ?
C10 C9 H9B 109.2 . . ?
H9A C9 H9B 107.9 . . ?
C9 C10 H10A 109.5 . . ?
C9 C10 H10B 109.5 . . ?
H10A C10 H10B 109.5 . . ?
C9 C10 H10C 109.5 . . ?
H10A C10 H10C 109.5 . . ?
H10B C10 H10C 109.5 . . ?
O6 C11 C12 112.3(3) . . ?
O6 C11 H11A 109.1 . . ?
C12 C11 H11A 109.1 . . ?
O6 C11 H11B 109.1 . . ?
C12 C11 H11B 109.1 . . ?
H11A C11 H11B 107.9 . . ?
C11 C12 H12A 109.5 . . ?
C11 C12 H12B 109.5 . . ?
H12A C12 H12B 109.5 . . ?
C11 C12 H12C 109.5 . . ?
H12A C12 H12C 109.5 . . ?
H12B C12 H12C 109.5 . . ?

loop_
_geom_bond_atom_site_label_1
_geom_bond_atom_site_label_2
_geom_bond_distance
_geom_bond_site_symmetry_2
_geom_bond_publ_flag
Al1 O3 1.900(2) . ?
Al1 O5 1.904(2) . ?
Al1 O1 1.905(2) . ?
Al1 O2 1.908(2) . ?
Al1 O6 1.913(2) . ?
Al1 O4 1.914(2) . ?
Al1 Al4 2.8268(15) . ?
Al1 Al3 2.8305(14) . ?
Al1 Al2 2.8334(14) . ?
Al2 O1 1.774(2) . ?
Al2 O2 1.786(2) . ?
Al2 Br2 2.2600(11) . ?
Al2 Br1 2.2694(11) . ?
Al3 O3 1.776(2) . ?
Al3 O4 1.778(2) . ?
Al3 Br4 2.2634(10) . ?
Al3 Br3 2.2708(11) . ?
Al4 O5 1.773(3) . ?
Al4 O6 1.783(2) . ?
Al4 Br5 2.2546(11) . ?
Al4 Br6 2.2746(12) . ?
O1 C1 1.445(4) . ?
O2 C3 1.441(4) . ?
O3 C5 1.442(4) . ?
O4 C7 1.440(4) . ?
O5 C9 1.459(4) . ?
O6 C11 1.433(4) . ?
C1 C2 1.491(5) . ?
C1 H1A 0.9900 . ?
C1 H1B 0.9900 . ?
C2 H2A 0.9800 . ?
C2 H2B 0.9800 . ?
C2 H2C 0.9800 . ?
C3 C4 1.508(5) . ?
C3 H3A 0.9900 . ?
C3 H3B 0.9900 . ?
C4 H4A 0.9800 . ?
C4 H4B 0.9800 . ?
C4 H4C 0.9800 . ?
C5 C6 1.464(5) . ?
C5 H5A 0.9900 . ?
C5 H5B 0.9900 . ?
C6 H6A 0.9800 . ?
C6 H6B 0.9800 . ?
C6 H6C 0.9800 . ?
C7 C8 1.496(5) . ?
C7 H7A 0.9900 . ?
C7 H7B 0.9900 . ?
C8 H8A 0.9800 . ?
C8 H8B 0.9800 . ?
C8 H8C 0.9800 . ?
C9 C10 1.485(5) . ?
C9 H9A 0.9900 . ?
C9 H9B 0.9900 . ?
C10 H10A 0.9800 . ?
C10 H10B 0.9800 . ?
C10 H10C 0.9800 . ?
C11 C12 1.499(5) . ?
C11 H11A 0.9900 . ?
C11 H11B 0.9900 . ?
C12 H12A 0.9800 . ?
C12 H12B 0.9800 . ?
C12 H12C 0.9800 . ?

loop_
_geom_torsion_atom_site_label_1
_geom_torsion_atom_site_label_2
_geom_torsion_atom_site_label_3
_geom_torsion_atom_site_label_4
_geom_torsion
_geom_torsion_site_symmetry_1
_geom_torsion_site_symmetry_2
_geom_torsion_site_symmetry_3
_geom_torsion_site_symmetry_4
_geom_torsion_publ_flag
O3 Al1 Al2 O1 89.26(14) . . . . ?
O5 Al1 Al2 O1 -14.21(15) . . . . ?
O2 Al1 Al2 O1 -179.28(17) . . . . ?
O6 Al1 Al2 O1 -91.69(14) . . . . ?
O4 Al1 Al2 O1 167.98(16) . . . . ?
Al4 Al1 Al2 O1 -56.98(12) . . . . ?
Al3 Al1 Al2 O1 121.44(13) . . . . ?
O3 Al1 Al2 O2 -91.46(13) . . . . ?
O5 Al1 Al2 O2 165.07(16) . . . . ?
O1 Al1 Al2 O2 179.28(17) . . . . ?
O6 Al1 Al2 O2 87.59(14) . . . . ?
O4 Al1 Al2 O2 -12.73(15) . . . . ?
Al4 Al1 Al2 O2 122.30(12) . . . . ?
Al3 Al1 Al2 O2 -59.27(12) . . . . ?
O3 Al1 Al2 Br2 -0.24(9) . . . . ?
O5 Al1 Al2 Br2 -103.71(12) . . . . ?
O1 Al1 Al2 Br2 -89.50(13) . . . . ?
O2 Al1 Al2 Br2 91.21(12) . . . . ?
O6 Al1 Al2 Br2 178.80(8) . . . . ?
O4 Al1 Al2 Br2 78.48(12) . . . . ?
Al4 Al1 Al2 Br2 -146.48(5) . . . . ?
Al3 Al1 Al2 Br2 31.94(8) . . . . ?
O3 Al1 Al2 Br1 179.67(8) . . . . ?
O5 Al1 Al2 Br1 76.20(12) . . . . ?
O1 Al1 Al2 Br1 90.41(13) . . . . ?
O2 Al1 Al2 Br1 -88.87(12) . . . . ?
O6 Al1 Al2 Br1 -1.28(10) . . . . ?
O4 Al1 Al2 Br1 -101.60(12) . . . . ?
Al4 Al1 Al2 Br1 33.43(8) . . . . ?
Al3 Al1 Al2 Br1 -148.14(5) . . . . ?
O5 Al1 Al3 O3 88.53(14) . . . . ?
O1 Al1 Al3 O3 -12.59(15) . . . . ?
O2 Al1 Al3 O3 -91.37(13) . . . . ?
O6 Al1 Al3 O3 166.87(16) . . . . ?
O4 Al1 Al3 O3 -179.76(16) . . . . ?
Al4 Al1 Al3 O3 119.54(12) . . . . ?
Al2 Al1 Al3 O3 -58.77(12) . . . . ?
O3 Al1 Al3 O4 179.76(16) . . . . ?
O5 Al1 Al3 O4 -91.71(13) . . . . ?
O1 Al1 Al3 O4 167.17(16) . . . . ?
O2 Al1 Al3 O4 88.39(13) . . . . ?
O6 Al1 Al3 O4 -13.38(15) . . . . ?
Al4 Al1 Al3 O4 -60.70(12) . . . . ?
Al2 Al1 Al3 O4 120.98(12) . . . . ?
O3 Al1 Al3 Br4 -90.09(12) . . . . ?
O5 Al1 Al3 Br4 -1.56(10) . . . . ?
O1 Al1 Al3 Br4 -102.68(12) . . . . ?
O2 Al1 Al3 Br4 178.54(8) . . . . ?
O6 Al1 Al3 Br4 76.77(12) . . . . ?
O4 Al1 Al3 Br4 90.15(12) . . . . ?
Al4 Al1 Al3 Br4 29.45(8) . . . . ?
Al2 Al1 Al3 Br4 -148.87(5) . . . . ?
O3 Al1 Al3 Br3 88.08(12) . . . . ?
O5 Al1 Al3 Br3 176.61(8) . . . . ?
O1 Al1 Al3 Br3 75.49(12) . . . . ?
O2 Al1 Al3 Br3 -3.29(10) . . . . ?
O6 Al1 Al3 Br3 -105.05(11) . . . . ?
O4 Al1 Al3 Br3 -91.68(12) . . . . ?
Al4 Al1 Al3 Br3 -152.38(5) . . . . ?
Al2 Al1 Al3 Br3 29.30(8) . . . . ?
O3 Al1 Al4 O5 -8.95(15) . . . . ?
O1 Al1 Al4 O5 91.42(14) . . . . ?
O2 Al1 Al4 O5 165.63(16) . . . . ?
O6 Al1 Al4 O5 -171.90(17) . . . . ?
O4 Al1 Al4 O5 -89.07(14) . . . . ?
Al3 Al1 Al4 O5 -55.90(12) . . . . ?
Al2 Al1 Al4 O5 122.51(13) . . . . ?
O3 Al1 Al4 O6 162.96(16) . . . . ?
O5 Al1 Al4 O6 171.90(17) . . . . ?
O1 Al1 Al4 O6 -96.67(14) . . . . ?
O2 Al1 Al4 O6 -22.47(15) . . . . ?
O4 Al1 Al4 O6 82.84(13) . . . . ?
Al3 Al1 Al4 O6 116.01(13) . . . . ?
Al2 Al1 Al4 O6 -65.59(12) . . . . ?
O3 Al1 Al4 Br5 75.29(13) . . . . ?
O5 Al1 Al4 Br5 84.24(13) . . . . ?
O1 Al1 Al4 Br5 175.66(8) . . . . ?
O2 Al1 Al4 Br5 -110.13(12) . . . . ?
O6 Al1 Al4 Br5 -87.66(13) . . . . ?
O4 Al1 Al4 Br5 -4.83(10) . . . . ?
Al3 Al1 Al4 Br5 28.34(9) . . . . ?
Al2 Al1 Al4 Br5 -153.25(6) . . . . ?
O3 Al1 Al4 Br6 -106.90(11) . . . . ?
O5 Al1 Al4 Br6 -97.96(13) . . . . ?
O1 Al1 Al4 Br6 -6.54(9) . . . . ?
O2 Al1 Al4 Br6 67.67(12) . . . . ?
O6 Al1 Al4 Br6 90.14(12) . . . . ?
O4 Al1 Al4 Br6 172.98(8) . . . . ?
Al3 Al1 Al4 Br6 -153.86(5) . . . . ?
Al2 Al1 Al4 Br6 24.55(7) . . . . ?
O2 Al2 O1 C1 -172.2(3) . . . . ?
Br2 Al2 O1 C1 -58.6(3) . . . . ?
Br1 Al2 O1 C1 73.4(3) . . . . ?
Al1 Al2 O1 C1 -171.7(3) . . . . ?
O2 Al2 O1 Al1 -0.48(11) . . . . ?
Br2 Al2 O1 Al1 113.11(9) . . . . ?
Br1 Al2 O1 Al1 -114.90(9) . . . . ?
O3 Al1 O1 C1 75.8(3) . . . . ?
O5 Al1 O1 C1 -19.5(3) . . . . ?
O2 Al1 O1 C1 171.8(3) . . . . ?
O6 Al1 O1 C1 -96.0(3) . . . . ?
O4 Al1 O1 C1 124.6(5) . . . . ?
Al4 Al1 O1 C1 -57.7(3) . . . . ?
Al3 Al1 O1 C1 83.6(3) . . . . ?
Al2 Al1 O1 C1 171.3(3) . . . . ?
O3 Al1 O1 Al2 -95.54(12) . . . . ?
O5 Al1 O1 Al2 169.15(12) . . . . ?
O2 Al1 O1 Al2 0.46(11) . . . . ?
O6 Al1 O1 Al2 92.64(12) . . . . ?
O4 Al1 O1 Al2 -46.7(5) . . . . ?
Al4 Al1 O1 Al2 131.01(10) . . . . ?
Al3 Al1 O1 Al2 -87.77(13) . . . . ?
O1 Al2 O2 C3 170.0(3) . . . . ?
Br2 Al2 O2 C3 57.4(3) . . . . ?
Br1 Al2 O2 C3 -74.6(3) . . . . ?
Al1 Al2 O2 C3 169.5(3) . . . . ?
O1 Al2 O2 Al1 0.48(11) . . . . ?
Br2 Al2 O2 Al1 -112.09(9) . . . . ?
Br1 Al2 O2 Al1 115.91(9) . . . . ?
O3 Al1 O2 C3 -75.6(3) . . . . ?
O5 Al1 O2 C3 143.1(4) . . . . ?
O1 Al1 O2 C3 -170.0(3) . . . . ?
O6 Al1 O2 C3 94.6(3) . . . . ?
O4 Al1 O2 C3 1.2(3) . . . . ?
Al4 Al1 O2 C3 108.4(3) . . . . ?
Al3 Al1 O2 C3 -37.2(3) . . . . ?
Al2 Al1 O2 C3 -169.5(3) . . . . ?
O3 Al1 O2 Al2 93.87(12) . . . . ?
O5 Al1 O2 Al2 -47.3(5) . . . . ?
O1 Al1 O2 Al2 -0.46(11) . . . . ?
O6 Al1 O2 Al2 -95.88(12) . . . . ?
O4 Al1 O2 Al2 170.69(11) . . . . ?
Al4 Al1 O2 Al2 -82.12(13) . . . . ?
Al3 Al1 O2 Al2 132.29(9) . . . . ?
O4 Al3 O3 C5 172.1(3) . . . . ?
Br4 Al3 O3 C5 -73.7(3) . . . . ?
Br3 Al3 O3 C5 57.6(3) . . . . ?
Al1 Al3 O3 C5 172.2(4) . . . . ?
O4 Al3 O3 Al1 -0.16(11) . . . . ?
Br4 Al3 O3 Al1 114.11(9) . . . . ?
Br3 Al3 O3 Al1 -114.66(9) . . . . ?
O5 Al1 O3 C5 92.2(3) . . . . ?
O1 Al1 O3 C5 -1.2(3) . . . . ?
O2 Al1 O3 C5 -78.1(3) . . . . ?
O6 Al1 O3 C5 144.4(5) . . . . ?
O4 Al1 O3 C5 -171.9(3) . . . . ?
Al4 Al1 O3 C5 97.7(3) . . . . ?
Al3 Al1 O3 C5 -172.0(4) . . . . ?
Al2 Al1 O3 C5 -39.4(3) . . . . ?
O5 Al1 O3 Al3 -95.78(12) . . . . ?
O1 Al1 O3 Al3 170.83(11) . . . . ?
O2 Al1 O3 Al3 93.94(12) . . . . ?
O6 Al1 O3 Al3 -43.6(5) . . . . ?
O4 Al1 O3 Al3 0.16(10) . . . . ?
Al4 Al1 O3 Al3 -90.25(13) . . . . ?
Al2 Al1 O3 Al3 132.63(9) . . . . ?
O3 Al3 O4 C7 170.8(3) . . . . ?
Br4 Al3 O4 C7 56.4(3) . . . . ?
Br3 Al3 O4 C7 -76.8(3) . . . . ?
Al1 Al3 O4 C7 170.6(3) . . . . ?
O3 Al3 O4 Al1 0.16(11) . . . . ?
Br4 Al3 O4 Al1 -114.27(9) . . . . ?
Br3 Al3 O4 Al1 112.59(9) . . . . ?
O3 Al1 O4 C7 -170.9(3) . . . . ?
O5 Al1 O4 C7 -77.5(3) . . . . ?
O1 Al1 O4 C7 138.6(5) . . . . ?
O2 Al1 O4 C7 92.9(3) . . . . ?
O6 Al1 O4 C7 -0.9(3) . . . . ?
Al4 Al1 O4 C7 -39.1(3) . . . . ?
Al3 Al1 O4 C7 -170.8(3) . . . . ?
Al2 Al1 O4 C7 100.8(3) . . . . ?
O3 Al1 O4 Al3 -0.16(10) . . . . ?
O5 Al1 O4 Al3 93.31(12) . . . . ?
O1 Al1 O4 Al3 -50.6(5) . . . . ?
O2 Al1 O4 Al3 -96.28(12) . . . . ?
O6 Al1 O4 Al3 169.86(11) . . . . ?
Al4 Al1 O4 Al3 131.73(9) . . . . ?
Al2 Al1 O4 Al3 -88.38(12) . . . . ?
O6 Al4 O5 C9 172.4(3) . . . . ?
Br5 Al4 O5 C9 56.3(3) . . . . ?
Br6 Al4 O5 C9 -77.8(3) . . . . ?
Al1 Al4 O5 C9 177.9(4) . . . . ?
O6 Al4 O5 Al1 -5.43(12) . . . . ?
Br5 Al4 O5 Al1 -121.56(9) . . . . ?
Br6 Al4 O5 Al1 104.31(10) . . . . ?
O3 Al1 O5 C9 -4.5(3) . . . . ?
O1 Al1 O5 C9 91.6(3) . . . . ?
O2 Al1 O5 C9 136.9(4) . . . . ?
O6 Al1 O5 C9 -172.8(3) . . . . ?
O4 Al1 O5 C9 -81.3(3) . . . . ?
Al4 Al1 O5 C9 -177.9(3) . . . . ?
Al3 Al1 O5 C9 -42.8(3) . . . . ?
Al2 Al1 O5 C9 100.3(3) . . . . ?
O3 Al1 O5 Al4 173.42(11) . . . . ?
O1 Al1 O5 Al4 -90.43(12) . . . . ?
O2 Al1 O5 Al4 -45.2(5) . . . . ?
O6 Al1 O5 Al4 5.17(11) . . . . ?
O4 Al1 O5 Al4 96.65(12) . . . . ?
Al3 Al1 O5 Al4 135.18(9) . . . . ?
Al2 Al1 O5 Al4 -81.73(13) . . . . ?
O5 Al4 O6 C11 168.4(3) . . . . ?
Br5 Al4 O6 C11 -77.2(3) . . . . ?
Br6 Al4 O6 C11 53.4(3) . . . . ?
Al1 Al4 O6 C11 163.0(3) . . . . ?
O5 Al4 O6 Al1 5.39(11) . . . . ?
Br5 Al4 O6 Al1 119.70(9) . . . . ?
Br6 Al4 O6 Al1 -109.65(9) . . . . ?
O3 Al1 O6 C11 138.7(4) . . . . ?
O5 Al1 O6 C11 -167.2(3) . . . . ?
O1 Al1 O6 C11 -75.7(3) . . . . ?
O2 Al1 O6 C11 0.9(3) . . . . ?
O4 Al1 O6 C11 96.4(3) . . . . ?
Al4 Al1 O6 C11 -162.0(3) . . . . ?
Al3 Al1 O6 C11 104.7(3) . . . . ?
Al2 Al1 O6 C11 -37.5(3) . . . . ?
O3 Al1 O6 Al4 -59.3(5) . . . . ?
O5 Al1 O6 Al4 -5.13(11) . . . . ?
O1 Al1 O6 Al4 86.32(12) . . . . ?
O2 Al1 O6 Al4 162.92(12) . . . . ?
O4 Al1 O6 Al4 -101.52(12) . . . . ?
Al3 Al1 O6 Al4 -93.28(12) . . . . ?
Al2 Al1 O6 Al4 124.53(10) . . . . ?
Al2 O1 C1 C2 -33.4(4) . . . . ?
Al1 O1 C1 C2 157.4(3) . . . . ?
Al2 O2 C3 C4 25.6(5) . . . . ?
Al1 O2 C3 C4 -167.8(2) . . . . ?
Al3 O3 C5 C6 17.3(5) . . . . ?
Al1 O3 C5 C6 -172.7(3) . . . . ?
Al3 O4 C7 C8 11.6(5) . . . . ?
Al1 O4 C7 C8 179.7(3) . . . . ?
Al4 O5 C9 C10 13.9(5) . . . . ?
Al1 O5 C9 C10 -168.8(3) . . . . ?
Al4 O6 C11 C12 49.2(4) . . . . ?
Al1 O6 C11 C12 -153.1(3) . . . . ?
